data_2014942
loop_
_publ_author_name
'Akitsu, Takashiro'
'Einaga, Yasuaki'

_publ_section_title
;<i>trans</i>-Bis(2,2-diphenylethylamine-\k<i>N</i>)bis(5,5-diphenylhydantoinato-\k<i>N</i>^3^)copper(II)
 and its chloroform disolvate
;
_journal_issue 4
_journal_name_full 'Acta Crystallographica Section C'
_journal_page_first m183
_journal_page_last m186
_journal_paper_doi 10.1107/S010827010500209X
_journal_volume 61
_journal_year 2005
_chemical_formula_iupac '[Cu (C15 H11 N2 O2)2 (C14 H15 N)2]'
_chemical_formula_moiety 'C58 H52 Cu N6 O4'
_chemical_formula_sum 'C58 H52 Cu N6 O4'
_chemical_formula_weight 960.63
_space_group_IT_number 2
_symmetry_cell_setting triclinic
_symmetry_space_group_name_Hall '-P 1'
_symmetry_space_group_name_H-M 'P -1'
_cell_angle_alpha 90.13(3)
_cell_angle_beta 95.00(3)
_cell_angle_gamma 63.58(2)
_cell_formula_units_Z 2
_cell_length_a 14.313(4)
_cell_length_b 15.888(5)
_cell_length_c 11.863(4)
_cell_measurement_reflns_used 25
_cell_measurement_temperature 298.0(10)
_cell_measurement_theta_max 12.4
_cell_measurement_theta_min 10.0
_cell_volume 2404.7(14)
_computing_cell_refinement 'WinAFC Diffractometer Control Software'
_computing_data_collection 'WinAFC Diffractometer Control Software (Rigaku, 1999)'
_computing_data_reduction 'TEXSAN (Molecular Structure Corporation, 2001)'
_computing_molecular_graphics 'ORTEPII (Johnson, 1976)'
_computing_publication_material TEXSAN
_computing_structure_refinement 'SHELXL97 (Sheldrick, 1997)'
_computing_structure_solution 'SIR92 (Altomare <i>et al.</i>, 1994)'
_diffrn_measured_fraction_theta_full 1.00
_diffrn_measured_fraction_theta_max 1.00
_diffrn_measurement_device_type 'Rigaku AFC-7R'
_diffrn_measurement_method \w/2\q
_diffrn_radiation_type 'Mo K\a'
_diffrn_radiation_wavelength 0.7107
_diffrn_reflns_av_R_equivalents 0.087
_diffrn_reflns_limit_h_max 18
_diffrn_reflns_limit_h_min -18
_diffrn_reflns_limit_k_max 20
_diffrn_reflns_limit_k_min -20
_diffrn_reflns_limit_l_max 15
_diffrn_reflns_limit_l_min -6
_diffrn_reflns_number 12233
_diffrn_reflns_theta_full 27.51
_diffrn_reflns_theta_max 27.51
_diffrn_standards_decay_% 0.25
_diffrn_standards_interval_count 150
_diffrn_standards_number 3
_exptl_absorpt_coefficient_mu 0.510
_exptl_absorpt_correction_T_max 0.903
_exptl_absorpt_correction_T_min 0.783
_exptl_absorpt_correction_type '\y scan'
_exptl_absorpt_process_details '(North <i>et al.</i>, 1968)'
_exptl_crystal_colour blue--violet
_exptl_crystal_density_diffrn 1.327
_exptl_crystal_density_meas ?
_exptl_crystal_density_method 'not measured'
_exptl_crystal_description plate-like
_exptl_crystal_F_000 1006
_exptl_crystal_size_max 0.500
_exptl_crystal_size_mid 0.400
_exptl_crystal_size_min 0.200
_refine_diff_density_max 0.62
_refine_diff_density_min -1.31
_refine_ls_extinction_method none
_refine_ls_goodness_of_fit_ref 0.850
_refine_ls_hydrogen_treatment constr
_refine_ls_number_parameters 527
_refine_ls_number_reflns 11075
_refine_ls_R_factor_gt 0.0689
_refine_ls_shift/su_max 0.000
_refine_ls_structure_factor_coef Fsqd
_refine_ls_weighting_details 'w = 1/[\s^2^(Fo^2^) + (0.0502P)^2^] where P=(Fo^2^+2Fc^2^)/3'
_refine_ls_weighting_scheme calc
_refine_ls_wR_factor_ref 0.1607
_reflns_number_gt 11075
_reflns_number_total 12233
_reflns_threshold_expression I>0\s(I)
_cod_data_source_file ta1482.cif
_cod_data_source_block II
_cod_depositor_comments
;
The following automatic conversions were performed:

'_exptl_crystal_density_meas' value 'not measured' was changed to '?'
- the value is perceived as not measured.

Automatic conversion script
Id: cif_fix_values 3008 2015-01-20 13:52:24Z robertas 
;
_cod_database_code 2014942

loop_
_symmetry_equiv_pos_as_xyz
x,y,z
-x,-y,-z

loop_
_atom_site_label
_atom_site_fract_x
_atom_site_fract_y
_atom_site_fract_z
_atom_site_U_iso_or_equiv
_atom_site_adp_type
_atom_site_calc_flag
_atom_site_refinement_flags
_atom_site_occupancy
_atom_site_disorder_assembly
_atom_site_disorder_group
_atom_site_type_symbol
Cu1 0.99199(5) 0.48877(4) 0.29269(5) 0.0246(2) Uani d . 1.00 . . Cu
O1 1.0577(2) 0.4010(2) 0.0607(3) 0.0412(9) Uani d . 1.00 . . O
O2 0.7685(3) 0.4529(2) 0.2396(3) 0.0397(9) Uani d . 1.00 . . O
O3 1.1150(2) 0.4528(2) 0.5536(3) 0.0298(8) Uani d . 1.00 . . O
O4 1.1108(2) 0.6262(2) 0.2463(3) 0.0349(8) Uani d . 1.00 . . O
N1 0.9244(3) 0.4360(3) 0.1786(3) 0.0279(9) Uani d . 1.00 . . N
N2 0.9004(3) 0.4027(3) -0.0037(3) 0.0324(10) Uani d . 1.00 . . N
N3 0.9143(3) 0.6129(3) 0.2026(3) 0.0278(9) Uani d . 1.00 . . N
N4 1.0937(3) 0.5284(3) 0.3785(3) 0.0235(9) Uani d . 1.00 . . N
N5 1.2063(3) 0.5348(3) 0.5203(3) 0.0314(10) Uani d . 1.00 . . N
N6 1.0715(3) 0.3589(3) 0.3699(3) 0.0317(10) Uani d . 1.00 . . N
C1 0.9685(4) 0.4116(3) 0.0750(4) 0.0300(10) Uani d . 1.00 . . C
C2 0.8292(4) 0.4377(3) 0.1662(4) 0.0310(10) Uani d . 1.00 . . C
C3 0.8029(3) 0.4189(3) 0.0426(4) 0.0250(10) Uani d . 1.00 . . C
C4 0.7880(3) 0.3298(2) 0.0300(3) 0.0340(10) Uani d . 1.00 . . C
C5 0.8239(3) 0.2610(3) 0.1168(2) 0.072(2) Uani d . 1.00 . . C
C6 0.8201(4) 0.1761(2) 0.0992(3) 0.092(3) Uani d . 1.00 . . C
C7 0.7802(4) 0.1599(2) -0.0053(4) 0.063(2) Uani d . 1.00 . . C
C8 0.7443(3) 0.2287(3) -0.0921(3) 0.059(2) Uani d . 1.00 . . C
C9 0.7481(3) 0.3137(2) -0.0744(3) 0.0490(10) Uani d . 1.00 . . C
C10 0.7094(2) 0.5085(2) -0.0082(3) 0.0300(10) Uani d . 1.00 . . C
C11 0.6111(3) 0.5302(2) 0.0261(3) 0.0430(10) Uani d . 1.00 . . C
C12 0.5255(2) 0.6140(3) -0.0119(4) 0.057(2) Uani d . 1.00 . . C
C13 0.5381(3) 0.6760(2) -0.0843(4) 0.068(2) Uani d . 1.00 . . C
C14 0.6364(3) 0.6544(2) -0.1186(3) 0.057(2) Uani d . 1.00 . . C
C15 0.7221(2) 0.5706(3) -0.0806(3) 0.0440(10) Uani d . 1.00 . . C
C16 0.8022(4) 0.6693(3) 0.2186(4) 0.0330(10) Uani d . 1.00 . . C
C17 0.7472(4) 0.7552(3) 0.1361(4) 0.0330(10) Uani d . 1.00 . . C
C18 0.6293(2) 0.8074(3) 0.1473(3) 0.0390(10) Uani d . 1.00 . . C
C19 0.5650(3) 0.8633(3) 0.0552(3) 0.058(2) Uani d . 1.00 . . C
C20 0.4577(3) 0.9138(3) 0.0619(3) 0.073(2) Uani d . 1.00 . . C
C21 0.4148(2) 0.9085(3) 0.1607(4) 0.068(2) Uani d . 1.00 . . C
C22 0.4791(3) 0.8526(3) 0.2528(3) 0.081(2) Uani d . 1.00 . . C
C23 0.5864(3) 0.8020(3) 0.2462(3) 0.077(2) Uani d . 1.00 . . C
C24 0.8010(3) 0.8194(2) 0.1466(3) 0.0380(10) Uani d . 1.00 . . C
C25 0.7791(3) 0.8839(3) 0.2317(3) 0.058(2) Uani d . 1.00 . . C
C26 0.8346(4) 0.9366(3) 0.2466(4) 0.074(2) Uani d . 1.00 . . C
C27 0.9119(3) 0.9250(3) 0.1763(4) 0.082(2) Uani d . 1.00 . . C
C28 0.9338(3) 0.8605(3) 0.0912(4) 0.077(2) Uani d . 1.00 . . C
C29 0.8784(3) 0.8077(3) 0.0763(3) 0.057(2) Uani d . 1.00 . . C
C30 1.1366(3) 0.5020(3) 0.4901(4) 0.0250(10) Uani d . 1.00 . . C
C31 1.1328(3) 0.5871(3) 0.3411(4) 0.0270(10) Uani d . 1.00 . . C
C32 1.2061(3) 0.6000(3) 0.4340(4) 0.0270(10) Uani d . 1.00 . . C
C33 1.1617(3) 0.6985(2) 0.4796(3) 0.0320(10) Uani d . 1.00 . . C
C34 1.0631(3) 0.7685(3) 0.4410(3) 0.061(2) Uani d . 1.00 . . C
C35 1.0255(3) 0.8566(2) 0.4874(4) 0.086(2) Uani d . 1.00 . . C
C36 1.0864(4) 0.8748(2) 0.5724(4) 0.068(2) Uani d . 1.00 . . C
C37 1.1851(4) 0.8048(3) 0.6111(3) 0.072(2) Uani d . 1.00 . . C
C38 1.2227(2) 0.7166(3) 0.5647(3) 0.056(2) Uani d . 1.00 . . C
C39 1.3152(2) 0.5693(3) 0.3915(3) 0.0340(10) Uani d . 1.00 . . C
C40 1.3475(3) 0.6353(2) 0.3584(3) 0.052(2) Uani d . 1.00 . . C
C41 1.4448(3) 0.6058(3) 0.3175(4) 0.072(2) Uani d . 1.00 . . C
C42 1.5098(2) 0.5104(3) 0.3096(3) 0.066(2) Uani d . 1.00 . . C
C43 1.4775(3) 0.4444(2) 0.3426(4) 0.075(2) Uani d . 1.00 . . C
C44 1.3801(3) 0.4739(2) 0.3836(4) 0.058(2) Uani d . 1.00 . . C
C45 1.1778(4) 0.3075(3) 0.3330(4) 0.0400(10) Uani d . 1.00 . . C
C46 1.2445(4) 0.2093(4) 0.3910(4) 0.0390(10) Uani d . 1.00 . . C
C47 1.3600(2) 0.1808(3) 0.3729(3) 0.0430(10) Uani d . 1.00 . . C
C48 1.4149(3) 0.2214(3) 0.4356(3) 0.061(2) Uani d . 1.00 . . C
C49 1.5179(3) 0.1979(3) 0.4167(4) 0.078(2) Uani d . 1.00 . . C
C50 1.5660(2) 0.1339(3) 0.3352(4) 0.076(2) Uani d . 1.00 . . C
C51 1.5111(3) 0.0934(3) 0.2725(3) 0.072(2) Uani d . 1.00 . . C
C52 1.4081(3) 0.1168(3) 0.2914(3) 0.054(2) Uani d . 1.00 . . C
C53 1.2101(3) 0.1341(2) 0.3606(3) 0.0410(10) Uani d . 1.00 . . C
C54 1.2504(3) 0.0531(3) 0.4303(3) 0.054(2) Uani d . 1.00 . . C
C55 1.2255(3) -0.0200(2) 0.4026(4) 0.066(2) Uani d . 1.00 . . C
C56 1.1603(3) -0.0122(3) 0.3051(4) 0.072(2) Uani d . 1.00 . . C
C57 1.1200(3) 0.0688(3) 0.2354(3) 0.074(2) Uani d . 1.00 . . C
C58 1.1449(3) 0.1419(2) 0.2632(3) 0.060(2) Uani d . 1.00 . . C
H1 0.9141 0.3877 -0.0800 0.0386 Uiso calc . 1.00 . . H
H2 0.8510 0.2720 0.1882 0.0871 Uiso calc . 1.00 . . H
H3 0.8445 0.1291 0.1584 0.1109 Uiso calc . 1.00 . . H
H4 0.7775 0.1019 -0.0175 0.0752 Uiso calc . 1.00 . . H
H5 0.7171 0.2177 -0.1636 0.0711 Uiso calc . 1.00 . . H
H6 0.7237 0.3607 -0.1338 0.0593 Uiso calc . 1.00 . . H
H7 0.6025 0.4878 0.0756 0.0515 Uiso calc . 1.00 . . H
H8 0.4583 0.6287 0.0116 0.0685 Uiso calc . 1.00 . . H
H9 0.4795 0.7332 -0.1103 0.0812 Uiso calc . 1.00 . . H
H10 0.6450 0.6967 -0.1681 0.0681 Uiso calc . 1.00 . . H
H11 0.7893 0.5558 -0.1040 0.0522 Uiso calc . 1.00 . . H
H12 0.9491 0.6505 0.2225 0.0331 Uiso calc . 1.00 . . H
H13 0.9189 0.5997 0.1246 0.0331 Uiso calc . 1.00 . . H
H14 0.7678 0.6303 0.2079 0.0397 Uiso calc . 1.00 . . H
H15 0.7970 0.6905 0.2939 0.0397 Uiso calc . 1.00 . . H
H16 0.7549 0.7321 0.0619 0.0388 Uiso calc . 1.00 . . H
H17 0.5944 0.8670 -0.0123 0.0701 Uiso calc . 1.00 . . H
H18 0.4138 0.9520 -0.0011 0.0879 Uiso calc . 1.00 . . H
H19 0.3414 0.9430 0.1652 0.0807 Uiso calc . 1.00 . . H
H20 0.4497 0.8489 0.3203 0.0979 Uiso calc . 1.00 . . H
H21 0.6303 0.7639 0.3092 0.0925 Uiso calc . 1.00 . . H
H22 0.7263 0.8918 0.2797 0.0701 Uiso calc . 1.00 . . H
H23 0.8196 0.9807 0.3047 0.0880 Uiso calc . 1.00 . . H
H24 0.9498 0.9611 0.1864 0.0983 Uiso calc . 1.00 . . H
H25 0.9866 0.8526 0.0431 0.0923 Uiso calc . 1.00 . . H
H26 0.8933 0.7637 0.0181 0.0684 Uiso calc . 1.00 . . H
H27 1.2502 0.5178 0.5894 0.0375 Uiso calc . 1.00 . . H
H28 1.0215 0.7561 0.3827 0.0732 Uiso calc . 1.00 . . H
H29 0.9580 0.9045 0.4608 0.1035 Uiso calc . 1.00 . . H
H30 1.0606 0.9351 0.6041 0.0813 Uiso calc . 1.00 . . H
H31 1.2265 0.8173 0.6693 0.0859 Uiso calc . 1.00 . . H
H32 1.2900 0.6689 0.5911 0.0676 Uiso calc . 1.00 . . H
H33 1.3031 0.7005 0.3638 0.0630 Uiso calc . 1.00 . . H
H34 1.4670 0.6509 0.2949 0.0869 Uiso calc . 1.00 . . H
H35 1.5763 0.4903 0.2816 0.0787 Uiso calc . 1.00 . . H
H36 1.5218 0.3792 0.3372 0.0898 Uiso calc . 1.00 . . H
H37 1.3580 0.4288 0.4062 0.0698 Uiso calc . 1.00 . . H
H38 1.0772 0.3656 0.4496 0.0380 Uiso calc . 1.00 . . H
H39 1.0336 0.3237 0.3523 0.0380 Uiso calc . 1.00 . . H
H40 1.1712 0.3000 0.2537 0.0480 Uiso calc . 1.00 . . H
H41 1.2142 0.3446 0.3484 0.0480 Uiso calc . 1.00 . . H
H42 1.2391 0.2174 0.4699 0.0468 Uiso calc . 1.00 . . H
H43 1.3820 0.2650 0.4915 0.0733 Uiso calc . 1.00 . . H
H44 1.5555 0.2256 0.4597 0.0940 Uiso calc . 1.00 . . H
H45 1.6365 0.1179 0.3225 0.0920 Uiso calc . 1.00 . . H
H46 1.5441 0.0497 0.2169 0.0871 Uiso calc . 1.00 . . H
H47 1.3706 0.0891 0.2486 0.0647 Uiso calc . 1.00 . . H
H48 1.2948 0.0479 0.4970 0.0651 Uiso calc . 1.00 . . H
H49 1.2529 -0.0753 0.4503 0.0795 Uiso calc . 1.00 . . H
H50 1.1432 -0.0622 0.2862 0.0863 Uiso calc . 1.00 . . H
H51 1.0755 0.0741 0.1688 0.0883 Uiso calc . 1.00 . . H
H52 1.1174 0.1972 0.2155 0.0720 Uiso calc . 1.00 . . H

loop_
_atom_site_aniso_label
_atom_site_aniso_U_11
_atom_site_aniso_U_22
_atom_site_aniso_U_33
_atom_site_aniso_U_12
_atom_site_aniso_U_13
_atom_site_aniso_U_23
Cu1 0.0241(3) 0.0258(3) 0.0235(3) -0.0109(3) 0.0019(3) -0.0015(3)
O1 0.026(2) 0.060(2) 0.043(2) -0.024(2) 0.006(2) -0.004(2)
O2 0.045(2) 0.063(2) 0.022(2) -0.031(2) 0.015(2) -0.009(2)
O3 0.035(2) 0.033(2) 0.024(2) -0.016(2) 0.0030(10) 0.0040(10)
O4 0.040(2) 0.048(2) 0.021(2) -0.024(2) 0.000(2) 0.008(2)
N1 0.030(2) 0.036(2) 0.016(2) -0.014(2) 0.000(2) 0.000(2)
N2 0.033(2) 0.049(3) 0.018(2) -0.021(2) 0.006(2) -0.006(2)
N3 0.026(2) 0.029(2) 0.026(2) -0.012(2) -0.003(2) 0.005(2)
N4 0.022(2) 0.031(2) 0.019(2) -0.013(2) 0.001(2) 0.005(2)
N5 0.028(2) 0.039(2) 0.027(2) -0.015(2) -0.003(2) 0.004(2)
N6 0.030(2) 0.031(2) 0.030(2) -0.011(2) -0.003(2) 0.001(2)
C1 0.037(3) 0.034(3) 0.026(3) -0.022(2) 0.001(2) 0.000(2)
C2 0.037(3) 0.036(3) 0.020(3) -0.017(2) -0.002(2) 0.004(2)
C3 0.028(3) 0.040(3) 0.015(2) -0.021(2) 0.006(2) -0.005(2)
C4 0.039(3) 0.033(3) 0.034(3) -0.020(2) 0.006(2) -0.003(2)
C5 0.123(6) 0.053(4) 0.051(4) -0.053(4) -0.009(4) 0.004(3)
C6 0.181(8) 0.066(5) 0.046(4) -0.073(5) -0.007(5) 0.001(4)
C7 0.086(5) 0.045(4) 0.065(4) -0.034(4) 0.003(4) -0.022(3)
C8 0.073(4) 0.055(4) 0.052(4) -0.034(4) -0.007(3) -0.007(3)
C9 0.079(4) 0.054(4) 0.032(3) -0.045(3) 0.009(3) -0.009(3)
C10 0.032(3) 0.035(3) 0.028(3) -0.019(2) 0.004(2) -0.006(2)
C11 0.037(3) 0.044(3) 0.051(4) -0.019(3) 0.011(3) -0.003(3)
C12 0.041(4) 0.059(4) 0.070(4) -0.020(3) 0.009(3) -0.001(3)
C13 0.047(4) 0.057(4) 0.087(5) -0.015(3) -0.011(4) 0.009(4)
C14 0.065(4) 0.058(4) 0.048(4) -0.030(4) -0.007(3) 0.021(3)
C15 0.045(3) 0.055(4) 0.044(3) -0.031(3) 0.010(3) 0.002(3)
C16 0.032(3) 0.031(3) 0.033(3) -0.010(2) 0.006(2) 0.004(2)
C17 0.035(3) 0.027(3) 0.028(3) -0.007(2) 0.004(2) 0.001(2)
C18 0.037(3) 0.023(3) 0.047(3) -0.005(2) 0.003(3) -0.001(2)
C19 0.041(3) 0.066(4) 0.044(4) -0.003(3) 0.002(3) 0.005(3)
C20 0.042(4) 0.076(5) 0.072(5) -0.002(4) -0.010(3) -0.007(4)
C21 0.032(3) 0.046(4) 0.116(6) -0.009(3) 0.010(4) -0.027(4)
C22 0.045(4) 0.094(6) 0.084(5) -0.009(4) 0.025(4) 0.017(4)
C23 0.040(4) 0.090(5) 0.073(5) -0.003(4) 0.013(3) 0.026(4)
C24 0.030(3) 0.033(3) 0.037(3) -0.002(2) -0.003(2) 0.010(2)
C25 0.054(4) 0.045(4) 0.073(5) -0.019(3) 0.009(3) -0.015(3)
C26 0.054(4) 0.054(4) 0.111(6) -0.022(4) 0.012(4) -0.034(4)
C27 0.063(5) 0.045(4) 0.141(8) -0.029(4) -0.002(5) 0.015(5)
C28 0.066(5) 0.065(5) 0.108(6) -0.034(4) 0.020(4) 0.021(4)
C29 0.064(4) 0.056(4) 0.058(4) -0.029(3) 0.021(3) 0.004(3)
C30 0.021(2) 0.026(3) 0.026(3) -0.008(2) 0.005(2) -0.001(2)
C31 0.024(3) 0.034(3) 0.021(3) -0.011(2) 0.005(2) -0.011(2)
C32 0.030(3) 0.036(3) 0.019(2) -0.019(2) 0.002(2) 0.001(2)
C33 0.040(3) 0.047(3) 0.023(3) -0.030(3) 0.011(2) -0.004(2)
C34 0.045(4) 0.048(4) 0.074(5) -0.009(3) -0.002(3) -0.016(3)
C35 0.056(4) 0.060(5) 0.125(7) -0.013(4) -0.001(4) -0.018(5)
C36 0.089(5) 0.058(4) 0.073(5) -0.043(4) 0.033(4) -0.023(4)
C37 0.113(6) 0.068(5) 0.057(4) -0.057(5) 0.024(4) -0.029(4)
C38 0.065(4) 0.059(4) 0.046(4) -0.030(3) -0.003(3) -0.007(3)
C39 0.024(3) 0.054(3) 0.026(3) -0.019(3) 0.000(2) 0.000(2)
C40 0.038(3) 0.067(4) 0.057(4) -0.026(3) 0.010(3) 0.010(3)
C41 0.048(4) 0.112(6) 0.069(5) -0.044(4) 0.013(3) 0.020(4)
C42 0.035(4) 0.118(6) 0.045(4) -0.034(4) 0.007(3) 0.002(4)
C43 0.043(4) 0.081(5) 0.090(5) -0.016(4) 0.024(4) -0.016(4)
C44 0.045(4) 0.057(4) 0.075(5) -0.022(3) 0.021(3) -0.016(3)
C45 0.036(3) 0.026(3) 0.043(3) -0.001(2) 0.002(2) 0.002(2)
C46 0.038(3) 0.037(3) 0.032(3) -0.007(3) 0.006(2) -0.002(2)
C47 0.044(3) 0.027(3) 0.047(3) -0.005(3) -0.006(3) 0.010(3)
C48 0.058(4) 0.065(4) 0.051(4) -0.021(4) -0.006(3) -0.005(3)
C49 0.055(5) 0.092(6) 0.086(6) -0.034(4) -0.012(4) 0.012(5)
C50 0.038(4) 0.075(5) 0.097(6) -0.008(4) 0.005(4) 0.020(4)
C51 0.055(4) 0.056(4) 0.092(6) -0.007(4) 0.033(4) -0.005(4)
C52 0.051(4) 0.046(4) 0.062(4) -0.018(3) 0.012(3) -0.003(3)
C53 0.031(3) 0.037(3) 0.047(3) -0.007(3) 0.006(3) 0.003(3)
C54 0.048(4) 0.035(3) 0.069(4) -0.010(3) 0.004(3) 0.013(3)
C55 0.057(4) 0.050(4) 0.093(5) -0.023(3) 0.018(4) 0.007(4)
C56 0.053(4) 0.049(4) 0.120(7) -0.023(4) 0.030(4) -0.021(4)
C57 0.062(4) 0.062(5) 0.092(6) -0.024(4) -0.001(4) -0.022(4)
C58 0.059(4) 0.045(4) 0.067(4) -0.018(3) -0.003(3) -0.006(3)

loop_
_atom_type_symbol
_atom_type_description
_atom_type_scat_dispersion_real
_atom_type_scat_dispersion_imag
_atom_type_scat_source
C C 0.003 0.002
;International Tables for Crystallography
(1992, Vol. C, Tables 4.2.6.8 and 6.1.1.4)
;
H H 0.000 0.000
;International Tables for Crystallography
(1992, Vol. C, Table 6.1.1.4)
;
O O 0.011 0.006
;International Tables for Crystallography
(1992, Vol. C, Tables 4.2.6.8 and 6.1.1.4)
;
N N 0.006 0.003
;International Tables for Crystallography
(1992, Vol. C, Tables 4.2.6.8 and 6.1.1.4)
;
Cu Cu 0.320 1.265
;International Tables for Crystallography
(1992, Vol. C, Tables 4.2.6.8 and 6.1.1.4)
;
Cl Cl 0.148 0.159
;International Tables for Crystallography
(1992, Vol. C, Tables 4.2.6.8 and 6.1.1.4)
;

loop_
_geom_angle_atom_site_label_1
_geom_angle_atom_site_label_2
_geom_angle_atom_site_label_3
_geom_angle_site_symmetry_1
_geom_angle
_geom_angle_publ_flag
O3 Cu1 N1 2_766 109.80(10) yes
O3 Cu1 N3 2_766 92.20(10) yes
O3 Cu1 N4 2_766 86.70(10) yes
O3 Cu1 N6 2_766 91.90(10) yes
N1 Cu1 N3 . 86.9(2) yes
N1 Cu1 N4 . 163.5(2) yes
N1 Cu1 N6 . 89.1(2) yes
N3 Cu1 N4 . 93.7(2) yes
N3 Cu1 N6 . 175.0(2) yes
N4 Cu1 N6 . 89.2(2) yes
Cu1 N1 C1 . 117.1(4) no
Cu1 N1 C2 . 132.8(3) no
C1 N1 C2 . 108.0(4) no
C1 N2 C3 . 111.6(4) no
C1 N2 H1 . 124.2 no
C3 N2 H1 . 124.2 no
Cu1 N3 C16 . 117.1(3) no
Cu1 N3 H12 . 107.5 no
Cu1 N3 H13 . 107.6 no
C16 N3 H12 . 107.5 no
C16 N3 H13 . 107.5 no
H12 N3 H13 . 109.5 no
Cu1 N4 C30 . 125.9(4) no
Cu1 N4 C31 . 128.0(3) no
C30 N4 C31 . 106.1(4) no
C30 N5 C32 . 111.6(4) no
C30 N5 H27 . 124.2 no
C32 N5 H27 . 124.2 no
Cu1 N6 C45 . 112.0(3) no
Cu1 N6 H38 . 108.8 no
Cu1 N6 H39 . 108.9 no
C45 N6 H38 . 108.8 no
C45 N6 H39 . 108.9 no
H38 N6 H39 . 109.5 no
O1 C1 N1 . 123.4(5) no
O1 C1 N2 . 126.1(4) no
N1 C1 N2 . 110.5(5) no
O2 C2 N1 . 127.0(4) no
O2 C2 C3 . 122.7(5) no
N1 C2 C3 . 110.3(4) no
N2 C3 C2 . 99.5(4) no
N2 C3 C4 . 108.3(3) no
N2 C3 C10 . 112.5(4) no
C2 C3 C4 . 113.7(4) no
C2 C3 C10 . 107.6(3) no
C4 C3 C10 . 114.3(4) no
C3 C4 C5 . 121.0(4) no
C3 C4 C9 . 118.6(3) no
C5 C4 C9 . 120.0(4) no
C4 C5 C6 . 120.0(3) no
C4 C5 H2 . 120.0 no
C6 C5 H2 . 120.0 no
C5 C6 C7 . 120.0(3) no
C5 C6 H3 . 120.1 no
C7 C6 H3 . 119.9 no
C6 C7 C8 . 120.0(4) no
C6 C7 H4 . 120.1 no
C8 C7 H4 . 119.9 no
C7 C8 C9 . 120.0(3) no
C7 C8 H5 . 120.1 no
C9 C8 H5 . 119.9 no
C4 C9 C8 . 120.0(3) no
C4 C9 H6 . 120.0 no
C8 C9 H6 . 120.0 no
C3 C10 C11 . 118.1(3) no
C3 C10 C15 . 121.7(3) no
C11 C10 C15 . 120.0(2) no
C10 C11 C12 . 120.0(4) no
C10 C11 H7 . 120.0 no
C12 C11 H7 . 120.0 no
C11 C12 C13 . 120.0(3) no
C11 C12 H8 . 120.0 no
C13 C12 H8 . 120.0 no
C12 C13 C14 . 120.0(3) no
C12 C13 H9 . 120.0 no
C14 C13 H9 . 120.0 no
C13 C14 C15 . 120.0(4) no
C13 C14 H10 . 120.0 no
C15 C14 H10 . 120.0 no
C10 C15 C14 . 120.0(3) no
C10 C15 H11 . 120.0 no
C14 C15 H11 . 120.0 no
N3 C16 C17 . 113.0(4) no
N3 C16 H14 . 108.6 no
N3 C16 H15 . 108.5 no
C17 C16 H14 . 108.7 no
C17 C16 H15 . 108.6 no
H14 C16 H15 . 109.4 no
C16 C17 C18 . 112.0(4) no
C16 C17 C24 . 111.3(4) no
C16 C17 H16 . 106.7 no
C18 C17 C24 . 112.9(3) no
C18 C17 H16 . 106.7 no
C24 C17 H16 . 106.8 no
C17 C18 C19 . 117.7(4) no
C17 C18 C23 . 122.3(3) no
C19 C18 C23 . 120.0(3) no
C18 C19 C20 . 120.0(3) no
C18 C19 H17 . 120.0 no
C20 C19 H17 . 120.0 no
C19 C20 C21 . 120.0(3) no
C19 C20 H18 . 120.0 no
C21 C20 H18 . 120.0 no
C20 C21 C22 . 120.0(3) no
C20 C21 H19 . 120.0 no
C22 C21 H19 . 120.0 no
C21 C22 C23 . 120.0(4) no
C21 C22 H20 . 120.0 no
C23 C22 H20 . 120.0 no
C18 C23 C22 . 120.0(3) no
C18 C23 H21 . 120.0 no
C22 C23 H21 . 120.0 no
C17 C24 C25 . 120.3(4) no
C17 C24 C29 . 119.5(3) no
C25 C24 C29 . 120.0(4) no
C24 C25 C26 . 120.0(4) no
C24 C25 H22 . 120.0 no
C26 C25 H22 . 120.0 no
C25 C26 C27 . 120.0(4) no
C25 C26 H23 . 120.0 no
C27 C26 H23 . 120.0 no
C26 C27 C28 . 120.0(5) no
C26 C27 H24 . 120.0 no
C28 C27 H24 . 120.0 no
C27 C28 C29 . 120.0(4) no
C27 C28 H25 . 120.0 no
C29 C28 H25 . 120.0 no
C24 C29 C28 . 120.0(4) no
C24 C29 H26 . 120.0 no
C28 C29 H26 . 120.0 no
O3 C30 N4 . 124.7(5) no
O3 C30 N5 . 123.7(4) no
N4 C30 N5 . 111.7(5) no
O4 C31 N4 . 125.0(5) no
O4 C31 C32 . 123.8(5) no
N4 C31 C32 . 111.2(4) no
N5 C32 C31 . 98.9(4) no
N5 C32 C33 . 108.9(3) no
N5 C32 C39 . 112.7(3) no
C31 C32 C33 . 113.5(3) no
C31 C32 C39 . 109.7(3) no
C33 C32 C39 . 112.5(4) no
C32 C33 C34 . 122.4(4) no
C32 C33 C38 . 117.6(3) no
C34 C33 C38 . 120.0(3) no
C33 C34 C35 . 120.0(4) no
C33 C34 H28 . 120.0 no
C35 C34 H28 . 120.0 no
C34 C35 C36 . 120.0(3) no
C34 C35 H29 . 120.0 no
C36 C35 H29 . 120.0 no
C35 C36 C37 . 120.0(3) no
C35 C36 H30 . 119.9 no
C37 C36 H30 . 120.1 no
C36 C37 C38 . 120.0(4) no
C36 C37 H31 . 119.9 no
C38 C37 H31 . 120.1 no
C33 C38 C37 . 120.0(3) no
C33 C38 H32 . 120.0 no
C37 C38 H32 . 120.0 no
C32 C39 C40 . 121.2(3) no
C32 C39 C44 . 118.8(4) no
C40 C39 C44 . 120.0(3) no
C39 C40 C41 . 120.0(3) no
C39 C40 H33 . 120.0 no
C41 C40 H33 . 120.0 no
C40 C41 C42 . 120.0(5) no
C40 C41 H34 . 120.0 no
C42 C41 H34 . 120.0 no
C41 C42 C43 . 120.0(4) no
C41 C42 H35 . 120.0 no
C43 C42 H35 . 120.0 no
C42 C43 C44 . 120.0(3) no
C42 C43 H36 . 120.0 no
C44 C43 H36 . 120.0 no
C39 C44 C43 . 120.0(4) no
C39 C44 H37 . 120.0 no
C43 C44 H37 . 120.0 no
N6 C45 C46 . 115.0(5) no
N6 C45 H40 . 108.1 no
N6 C45 H41 . 108.1 no
C46 C45 H40 . 108.1 no
C46 C45 H41 . 108.0 no
H40 C45 H41 . 109.3 no
C45 C46 C47 . 107.5(5) no
C45 C46 C53 . 116.4(4) no
C45 C46 H42 . 106.2 no
C47 C46 C53 . 113.6(3) no
C47 C46 H42 . 106.4 no
C53 C46 H42 . 106.1 no
C46 C47 C48 . 120.0(4) no
C46 C47 C52 . 120.0(4) no
C48 C47 C52 . 120.0(4) no
C47 C48 C49 . 120.0(4) no
C47 C48 H43 . 120.0 no
C49 C48 H43 . 120.0 no
C48 C49 C50 . 120.0(5) no
C48 C49 H44 . 119.9 no
C50 C49 H44 . 120.1 no
C49 C50 C51 . 120.0(4) no
C49 C50 H45 . 119.9 no
C51 C50 H45 . 120.1 no
C50 C51 C52 . 120.0(4) no
C50 C51 H46 . 119.9 no
C52 C51 H46 . 120.1 no
C47 C52 C51 . 120.0(4) no
C47 C52 H47 . 120.0 no
C51 C52 H47 . 120.0 no
C46 C53 C54 . 117.9(4) no
C46 C53 C58 . 122.0(3) no
C54 C53 C58 . 120.0(4) no
C53 C54 C55 . 120.0(3) no
C53 C54 H48 . 120.0 no
C55 C54 H48 . 120.0 no
C54 C55 C56 . 120.0(3) no
C54 C55 H49 . 120.0 no
C56 C55 H49 . 120.0 no
C55 C56 C57 . 120.0(4) no
C55 C56 H50 . 120.0 no
C57 C56 H50 . 120.0 no
C56 C57 C58 . 120.0(4) no
C56 C57 H51 . 120.0 no
C58 C57 H51 . 120.0 no
C53 C58 C57 . 120.0(3) no
C53 C58 H52 . 120.0 no
C57 C58 H52 . 120.0 no

loop_
_geom_bond_atom_site_label_1
_geom_bond_atom_site_label_2
_geom_bond_site_symmetry_1
_geom_bond_site_symmetry_2
_geom_bond_distance
_geom_bond_publ_flag
Cu1 O3 . 2_766 2.397(4) yes
Cu1 N1 . . 1.990(4) yes
Cu1 N3 . . 2.030(3) yes
Cu1 N4 . . 2.026(4) yes
Cu1 N6 . . 2.032(4) yes
O1 C1 . . 1.238(7) no
O2 C2 . . 1.232(6) no
O3 C30 . . 1.237(7) no
O4 C31 . . 1.232(6) no
N1 C1 . . 1.405(6) no
N1 C2 . . 1.345(7) no
N2 C1 . . 1.343(7) no
N2 C3 . . 1.459(7) no
N2 H1 . . 0.950 no
N3 C16 . . 1.478(6) no
N3 H12 . . 0.950 no
N3 H13 . . 0.950 no
N4 C30 . . 1.392(5) no
N4 C31 . . 1.374(7) no
N5 C30 . . 1.340(7) no
N5 C32 . . 1.457(7) no
N5 H27 . . 0.950 no
N6 C45 . . 1.478(6) no
N6 H38 . . 0.950 no
N6 H39 . . 0.950 no
C2 C3 . . 1.544(6) no
C3 C4 . . 1.528(7) no
C3 C10 . . 1.532(4) no
C4 C5 . . 1.390(5) no
C4 C9 . . 1.390(5) no
C5 C6 . . 1.390(7) no
C5 H2 . . 0.950 no
C6 C7 . . 1.390(6) no
C6 H3 . . 0.950 no
C7 C8 . . 1.390(5) no
C7 H4 . . 0.950 no
C8 C9 . . 1.390(6) no
C8 H5 . . 0.950 no
C9 H6 . . 0.950 no
C10 C11 . . 1.390(5) no
C10 C15 . . 1.390(6) no
C11 C12 . . 1.390(4) no
C11 H7 . . 0.950 no
C12 C13 . . 1.390(6) no
C12 H8 . . 0.950 no
C13 C14 . . 1.390(6) no
C13 H9 . . 0.950 no
C14 C15 . . 1.390(4) no
C14 H10 . . 0.950 no
C15 H11 . . 0.950 no
C16 C17 . . 1.536(6) no
C16 H14 . . 0.950 no
C16 H15 . . 0.950 no
C17 C18 . . 1.532(5) no
C17 C24 . . 1.526(8) no
C17 H16 . . 0.950 no
C18 C19 . . 1.390(4) no
C18 C23 . . 1.390(6) no
C19 C20 . . 1.390(5) no
C19 H17 . . 0.950 no
C20 C21 . . 1.390(6) no
C20 H18 . . 0.950 no
C21 C22 . . 1.390(6) no
C21 H19 . . 0.950 no
C22 C23 . . 1.390(6) no
C22 H20 . . 0.950 no
C23 H21 . . 0.950 no
C24 C25 . . 1.390(5) no
C24 C29 . . 1.390(6) no
C25 C26 . . 1.390(7) no
C25 H22 . . 0.950 no
C26 C27 . . 1.390(7) no
C26 H23 . . 0.950 no
C27 C28 . . 1.390(7) no
C27 H24 . . 0.950 no
C28 C29 . . 1.390(8) no
C28 H25 . . 0.950 no
C29 H26 . . 0.950 no
C31 C32 . . 1.532(7) no
C32 C33 . . 1.522(6) no
C32 C39 . . 1.545(6) no
C33 C34 . . 1.390(4) no
C33 C38 . . 1.390(5) no
C34 C35 . . 1.390(6) no
C34 H28 . . 0.950 no
C35 C36 . . 1.390(7) no
C35 H29 . . 0.950 no
C36 C37 . . 1.390(5) no
C36 H30 . . 0.950 no
C37 C38 . . 1.390(6) no
C37 H31 . . 0.950 no
C38 H32 . . 0.950 no
C39 C40 . . 1.390(6) no
C39 C44 . . 1.390(4) no
C40 C41 . . 1.390(6) no
C40 H33 . . 0.950 no
C41 C42 . . 1.390(6) no
C41 H34 . . 0.950 no
C42 C43 . . 1.390(7) no
C42 H35 . . 0.950 no
C43 C44 . . 1.390(6) no
C43 H36 . . 0.950 no
C44 H37 . . 0.950 no
C45 C46 . . 1.544(6) no
C45 H40 . . 0.950 no
C45 H41 . . 0.950 no
C46 C47 . . 1.541(6) no
C46 C53 . . 1.515(8) no
C46 H42 . . 0.950 no
C47 C48 . . 1.390(7) no
C47 C52 . . 1.390(5) no
C48 C49 . . 1.390(7) no
C48 H43 . . 0.950 no
C49 C50 . . 1.390(7) no
C49 H44 . . 0.950 no
C50 C51 . . 1.390(7) no
C50 H45 . . 0.950 no
C51 C52 . . 1.390(7) no
C51 H46 . . 0.950 no
C52 H47 . . 0.950 no
C53 C54 . . 1.390(5) no
C53 C58 . . 1.390(5) no
C54 C55 . . 1.390(7) no
C54 H48 . . 0.950 no
C55 C56 . . 1.390(7) no
C55 H49 . . 0.950 no
C56 C57 . . 1.390(6) no
C56 H50 . . 0.950 no
C57 C58 . . 1.390(7) no
C57 H51 . . 0.950 no
C58 H52 . . 0.950 no

loop_
_geom_hbond_atom_site_label_D
_geom_hbond_atom_site_label_H
_geom_hbond_atom_site_label_A
_geom_hbond_site_symmetry_A
_geom_hbond_distance_DH
_geom_hbond_distance_HA
_geom_hbond_distance_DA
_geom_hbond_angle_DHA
_geom_hbond_publ_flag
N2 H1 O4 2_765 0.95 2.00 2.915(6) 160 yes
N3 H12 O4 . 0.95 2.17 2.915(6) 135 yes
N5 H27 O2 2_766 0.95 2.09 2.857(5) 136 yes
N6 H39 O3 . 0.95 2.07 2.817(5) 134 yes

loop_
_geom_torsion_atom_site_label_1
_geom_torsion_atom_site_label_2
_geom_torsion_atom_site_label_3
_geom_torsion_atom_site_label_4
_geom_torsion
_geom_torsion_publ_flag
Cu1 N1 C1 O1 17.0(6) no
Cu1 N1 C1 N2 -162.7(3) no
Cu1 N1 C2 O2 -20.2(8) no
Cu1 N1 C2 C3 158.9(3) no
Cu1 N3 C16 C17 -172.7(3) no
Cu1 N4 C30 O3 -2.8(5) no
Cu1 N4 C30 N5 176.0(2) no
Cu1 N4 C31 O4 0.3(6) no
Cu1 N4 C31 C32 178.9(2) no
Cu1 N6 C45 C46 178.1(4) no
O1 C1 N1 C2 -177.3(5) no
O1 C1 N2 C3 179.2(5) no
O2 C2 N1 C1 177.2(5) no
O2 C2 C3 N2 -178.0(4) no
O2 C2 C3 C4 -63.1(5) no
O2 C2 C3 C10 64.6(6) no
O3 C30 N4 C31 176.2(4) no
O3 C30 N5 C32 -172.9(4) no
O4 C31 N4 C30 -178.6(4) no
O4 C31 C32 N5 -177.0(4) no
O4 C31 C32 C33 67.8(5) no
O4 C31 C32 C39 -59.0(5) no
N1 Cu1 N3 C16 78.7(3) no
N1 Cu1 N4 C30 -122.3(5) no
N1 Cu1 N4 C31 59.0(6) no
N1 Cu1 N6 C45 96.1(3) no
N1 C1 N2 C3 -1.1(5) no
N1 C2 C3 N2 2.8(5) no
N1 C2 C3 C4 117.7(4) no
N1 C2 C3 C10 -114.6(4) no
N2 C1 N1 C2 3.1(5) no
N2 C3 C4 C5 92.6(4) no
N2 C3 C4 C9 -80.3(4) no
N2 C3 C10 C11 177.8(4) no
N2 C3 C10 C15 -6.6(6) no
N3 Cu1 N1 C1 79.3(3) no
N3 Cu1 N1 C2 -82.0(4) no
N3 Cu1 N4 C30 146.0(3) no
N3 Cu1 N4 C31 -32.7(3) no
N3 C16 C17 C18 174.9(4) no
N3 C16 C17 C24 -57.6(5) no
N4 Cu1 N1 C1 -13.4(7) no
N4 Cu1 N1 C2 -174.7(5) no
N4 Cu1 N3 C16 -117.8(3) no
N4 Cu1 N6 C45 -67.5(3) no
N4 C30 N5 C32 8.3(5) no
N4 C31 C32 N5 4.3(4) no
N4 C31 C32 C33 -110.9(4) no
N4 C31 C32 C39 122.3(4) no
N5 C30 N4 C31 -5.0(4) no
N5 C32 C33 C34 -108.0(4) no
N5 C32 C33 C38 70.7(5) no
N5 C32 C39 C40 -146.8(4) no
N5 C32 C39 C44 35.0(5) no
N6 Cu1 N1 C1 -97.7(3) no
N6 Cu1 N1 C2 101.0(4) no
N6 Cu1 N4 C30 -38.0(3) no
N6 Cu1 N4 C31 143.3(3) no
N6 C45 C46 C47 -162.0(4) no
N6 C45 C46 C53 69.3(6) no
C1 N1 C2 C3 -3.7(5) no
C1 N2 C3 C2 -1.0(5) no
C1 N2 C3 C4 -120.0(4) no
C1 N2 C3 C10 112.7(4) no
C2 C3 C4 C5 -17.0(5) no
C2 C3 C4 C9 170.1(4) no
C2 C3 C10 C11 -73.5(5) no
C2 C3 C10 C15 102.1(5) no
C3 C4 C5 C6 -172.9(4) no
C3 C4 C9 C8 173.0(4) no
C3 C10 C11 C12 175.7(4) no
C3 C10 C15 C14 -175.5(4) no
C4 C3 C10 C11 53.8(5) no
C4 C3 C10 C15 -130.6(4) no
C4 C5 C6 C7 0.0(7) no
C4 C9 C8 C7 0.0(6) no
C5 C4 C3 C10 -141.1(4) no
C5 C4 C9 C8 0.0(6) no
C5 C6 C7 C8 0.0(7) no
C6 C5 C4 C9 0.0(6) no
C6 C7 C8 C9 0.0(7) no
C9 C4 C3 C10 45.9(5) no
C10 C11 C12 C13 0.0(6) no
C10 C15 C14 C13 0.0(6) no
C11 C10 C15 C14 0.0(6) no
C11 C12 C13 C14 0.0(6) no
C12 C11 C10 C15 0.0(6) no
C12 C13 C14 C15 0.0(6) no
C16 C17 C18 C19 -157.4(4) no
C16 C17 C18 C23 24.2(6) no
C16 C17 C24 C25 -81.9(4) no
C16 C17 C24 C29 92.9(4) no
C17 C18 C19 C20 -178.5(4) no
C17 C18 C23 C22 178.4(5) no
C17 C24 C25 C26 174.7(3) no
C17 C24 C29 C28 -174.8(3) no
C18 C17 C24 C25 45.0(5) no
C18 C17 C24 C29 -140.2(3) no
C18 C19 C20 C21 0.0(7) no
C18 C23 C22 C21 0.0(8) no
C19 C18 C17 C24 76.1(5) no
C19 C18 C23 C22 0.0(7) no
C19 C20 C21 C22 0.0(7) no
C20 C19 C18 C23 0.0(7) no
C20 C21 C22 C23 0.0(8) no
C23 C18 C17 C24 -102.4(5) no
C24 C25 C26 C27 0.0(5) no
C24 C29 C28 C27 0.0(5) no
C25 C24 C29 C28 0.0(5) no
C25 C26 C27 C28 0.0(6) no
C26 C25 C24 C29 0.0(5) no
C26 C27 C28 C29 0.0(6) no
C30 N4 C31 C32 0.0(4) no
C30 N5 C32 C31 -7.4(4) no
C30 N5 C32 C33 111.3(4) no
C30 N5 C32 C39 -123.1(4) no
C31 C32 C33 C34 1.1(6) no
C31 C32 C33 C38 179.7(4) no
C31 C32 C39 C40 104.1(5) no
C31 C32 C39 C44 -74.1(5) no
C32 C33 C34 C35 178.6(4) no
C32 C33 C38 C37 -178.7(4) no
C32 C39 C40 C41 -178.1(4) no
C32 C39 C44 C43 178.2(4) no
C33 C32 C39 C40 -23.2(5) no
C33 C32 C39 C44 158.6(3) no
C33 C34 C35 C36 0.0(7) no
C33 C38 C37 C36 0.0(7) no
C34 C33 C32 C39 126.4(4) no
C34 C33 C38 C37 0.0(6) no
C34 C35 C36 C37 0.0(8) no
C35 C34 C33 C38 0.0(6) no
C35 C36 C37 C38 0.0(8) no
C38 C33 C32 C39 -55.0(5) no
C39 C40 C41 C42 0.0(6) no
C39 C44 C43 C42 0.0(6) no
C40 C39 C44 C43 0.0(6) no
C40 C41 C42 C43 0.0(6) no
C41 C40 C39 C44 0.0(6) no
C41 C42 C43 C44 0.0(6) no
C45 C46 C47 C48 75.4(5) no
C45 C46 C47 C52 -102.5(5) no
C45 C46 C53 C54 -164.2(4) no
C45 C46 C53 C58 19.3(6) no
C46 C47 C48 C49 -177.9(4) no
C46 C47 C52 C51 177.9(4) no
C46 C53 C54 C55 -176.6(4) no
C46 C53 C58 C57 176.4(4) no
C47 C46 C53 C54 70.1(5) no
C47 C46 C53 C58 -106.4(4) no
C47 C48 C49 C50 0.0(6) no
C47 C52 C51 C50 0.0(6) no
C48 C47 C46 C53 -154.2(4) no
C48 C47 C52 C51 0.0(6) no
C48 C49 C50 C51 0.0(7) no
C49 C48 C47 C52 0.0(6) no
C49 C50 C51 C52 0.0(7) no
C52 C47 C46 C53 27.8(5) no
C53 C54 C55 C56 0.0(6) no
C53 C58 C57 C56 0.0(6) no
C54 C53 C58 C57 0.0(6) no
C54 C55 C56 C57 0.0(7) no
C55 C54 C53 C58 0.0(6) no
C55 C56 C57 C58 0.0(7) no
C55 C56 C57 C58 0.0(7) no
